data_7709728
loop_
_publ_author_name
'You, Maolin'
'Nguyen, Giang Truong'
'Shao, Dong'
'Wang, Te'
'Chang, Xiaoyong'
'Ungur, Liviu'
'Zhang, Yuan-Zhu'

_publ_section_title
;
 Manipulating the spin crossover behaviour in a series of cyanide-bridged
 {FeIII2FeII2} molecular squares through NCE- co-ligands
;
_journal_name_full 'Dalton Transactions'
_journal_paper_doi 10.1039/D2DT00058J
_journal_year 2022
_chemical_formula_moiety 'C68 H68 B2 Fe4 N26 O2 P2 S2, 1.091(C H4 O)'
_chemical_formula_sum 'C69.09 H72.37 B2 Fe4 N26 O3.09 P2 S2'
_chemical_formula_weight 1687.53
_space_group_crystal_system orthorhombic
_space_group_IT_number 43
_space_group_name_Hall 'F 2 -2d'
_space_group_name_H-M_alt 'F d d 2'
_atom_sites_solution_hydrogens mixed
_atom_sites_solution_primary iterative
_audit_creation_date 2022-03-01
_audit_creation_method
;
Olex2 1.3
(compiled 2020.11.12 svn.r5f609507 for OlexSys, GUI svn.r6408)
;
_audit_update_record
;
2022-03-02 deposited with the CCDC.	2022-03-07 downloaded from the CCDC.
;
_cell_angle_alpha 90
_cell_angle_beta 90
_cell_angle_gamma 90
_cell_formula_units_Z 8
_cell_length_a 29.674(5)
_cell_length_b 47.644(9)
_cell_length_c 13.108(3)
_cell_measurement_reflns_used 9506
_cell_measurement_temperature 300.01
_cell_measurement_theta_max 24.90
_cell_measurement_theta_min 2.61
_cell_volume 18532(6)
_computing_cell_refinement 'SAINT V8.38A (Bruker, 2018)'
_computing_data_collection 'Apex3 (Bruker, 2018)'
_computing_data_reduction 'SAINT V8.38A (Bruker, 2018)'
_computing_molecular_graphics 'Olex2 1.3 (Dolomanov et al., 2009)'
_computing_publication_material 'Olex2 1.3 (Dolomanov et al., 2009)'
_computing_structure_refinement 'SHELXL 2018/3 (Sheldrick, 2015)'
_computing_structure_solution 'olex2.solve 1.5 (Bourhis et al., 2015)'
_diffrn_ambient_temperature 300.01
_diffrn_detector 'Bruker PHOTON 100 area detector'
_diffrn_detector_area_resol_mean 7.9
_diffrn_detector_type 'CMOS area detector'
_diffrn_measured_fraction_theta_full 0.980
_diffrn_measured_fraction_theta_max 0.980
_diffrn_measurement_device 'three-circle diffractometer'
_diffrn_measurement_device_type 'Bruker CMOS area detector'
_diffrn_measurement_method '\w and \f scans'
_diffrn_radiation_monochromator 'mirror optics'
_diffrn_radiation_probe x-ray
_diffrn_radiation_type MoK\a
_diffrn_radiation_wavelength 0.71073
_diffrn_reflns_av_R_equivalents 0.0608
_diffrn_reflns_av_unetI/netI 0.0417
_diffrn_reflns_Laue_measured_fraction_full 0.980
_diffrn_reflns_Laue_measured_fraction_max 0.980
_diffrn_reflns_limit_h_max 35
_diffrn_reflns_limit_h_min -35
_diffrn_reflns_limit_k_max 56
_diffrn_reflns_limit_k_min -56
_diffrn_reflns_limit_l_max 15
_diffrn_reflns_limit_l_min -15
_diffrn_reflns_number 51316
_diffrn_reflns_point_group_measured_fraction_full 0.980
_diffrn_reflns_point_group_measured_fraction_max 0.980
_diffrn_reflns_theta_full 25.042
_diffrn_reflns_theta_max 25.042
_diffrn_reflns_theta_min 2.615
_diffrn_source 'microfocus sealed X-ray tube'
_diffrn_source_current 1.2
_diffrn_source_power 0.05759999999999999
_diffrn_source_type 'Incoatec I\ms'
_diffrn_source_voltage 48.0
_diffrn_standards_number 0
_exptl_absorpt_coefficient_mu 0.747
_exptl_absorpt_correction_T_max 0.7452
_exptl_absorpt_correction_T_min 0.5741
_exptl_absorpt_correction_type none
_exptl_absorpt_process_details
;
SADABS-2016/2 (Bruker,2016/2) was used for absorption correction.
wR2(int) was 0.1486 before and 0.0829 after correction.
The Ratio of minimum to maximum transmission is 0.7704.
The \l/2 correction factor is Not present.
;
_exptl_crystal_colour Darkred
_exptl_crystal_density_diffrn 1.210
_exptl_crystal_description Block
_exptl_crystal_F_000 6957
_exptl_crystal_size_max 0.2
_exptl_crystal_size_mid 0.1
_exptl_crystal_size_min 0.05
_refine_diff_density_max 0.418
_refine_diff_density_min -0.281
_refine_diff_density_rms 0.051
_refine_ls_abs_structure_details
;
 Refined as an inversion twin.
;
_refine_ls_abs_structure_Flack 0.02(2)
_refine_ls_extinction_method none
_refine_ls_goodness_of_fit_ref 1.057
_refine_ls_hydrogen_treatment constr
_refine_ls_matrix_type full
_refine_ls_number_parameters 494
_refine_ls_number_reflns 8048
_refine_ls_number_restraints 23
_refine_ls_restrained_S_all 1.056
_refine_ls_R_factor_all 0.0443
_refine_ls_R_factor_gt 0.0397
_refine_ls_shift/su_max 0.002
_refine_ls_shift/su_mean 0.000
_refine_ls_structure_factor_coef Fsqd
_refine_ls_weighting_details 'w=1/[\s^2^(Fo^2^)+(0.0762P)^2^+13.9787P] where P=(Fo^2^+2Fc^2^)/3'
_refine_ls_weighting_scheme calc
_refine_ls_wR_factor_gt 0.1112
_refine_ls_wR_factor_ref 0.1163
_reflns_Friedel_coverage 0.910
_reflns_Friedel_fraction_full 0.981
_reflns_Friedel_fraction_max 0.981
_reflns_number_gt 7462
_reflns_number_total 8048
_reflns_threshold_expression 'I > 2\s(I)'
_cod_data_source_file d2dt00058j2.cif
_cod_data_source_block 300K_CCDC2
_cod_database_code 7709728
_shelx_shelxl_version_number 2018/3
_shelx_space_group_comment
;
The symmetry employed for this shelxl refinement is uniquely defined
by the following loop, which should always be used as a source of
symmetry information in preference to the above space-group names.
They are only intended as comments.
;
_olex2_refinement_description
;
1. Twinned data refinement
 Scales: 0.97568
 0.02432
2. Restrained distances
 O2-C35
 1.42 with sigma of 0.02
3. Uiso/Uaniso restraints and constraints
H17C \\sim H17B \\sim H17A \\sim C17: within 2A with sigma of 0.04 and sigma
for terminal atoms of 0.08 within 2A
4. Others
 Sof(O2)=Sof(H2)=Sof(C35)=Sof(H35A)=Sof(H35B)=Sof(H35C)=FVAR(1)
5.a Riding coordinates:
 O2(H2), C35(H35A,H35B,H35C)
5.b Ternary CH refined with riding coordinates:
 B1(H1)
5.c Aromatic/amide H refined with riding coordinates:
 C14(H14), C18(H18), C20(H20), C22(H22), C32(H32), C34(H34), C9(H9), C19(H19),
 C23(H23), C25(H25), C27(H27), C29(H29), C15(H15), C30(H30), C33(H33)
5.d Idealised Me refined as rotating group:
 C24(H24A,H24B,H24C), C26(H26A,H26B,H26C), C28(H28A,H28B,H28C), C17(H17A,H17B,
 H17C), C13(H13A,H13B,H13C), C31(H31A,H31B,H31C)
;
_olex2_submission_special_instructions 'No special instructions were received'

loop_
_space_group_symop_operation_xyz
'x, y, z'
'-x, -y, z'
'x+1/4, -y+1/4, z+1/4'
'-x+1/4, y+1/4, z+1/4'
'x, y+1/2, z+1/2'
'-x, -y+1/2, z+1/2'
'x+1/4, -y+3/4, z+3/4'
'-x+1/4, y+3/4, z+3/4'
'x+1/2, y, z+1/2'
'-x+1/2, -y, z+1/2'
'x+3/4, -y+1/4, z+3/4'
'-x+3/4, y+1/4, z+3/4'
'x+1/2, y+1/2, z'
'-x+1/2, -y+1/2, z'
'x+3/4, -y+3/4, z+1/4'
'-x+3/4, y+3/4, z+1/4'

loop_
_atom_site_label
_atom_site_type_symbol
_atom_site_fract_x
_atom_site_fract_y
_atom_site_fract_z
_atom_site_U_iso_or_equiv
_atom_site_adp_type
_atom_site_occupancy
_atom_site_site_symmetry_order
_atom_site_calc_flag
_atom_site_refinement_flags_posn
_atom_site_refinement_flags_adp
_atom_site_refinement_flags_occupancy
_atom_site_disorder_assembly
_atom_site_disorder_group
Fe2 Fe 0.36232(2) 0.72169(2) 0.09544(4) 0.03992(17) Uani 1 1 d . . . . .
Fe1 Fe 0.20373(2) 0.67790(2) 0.07880(5) 0.04278(18) Uani 1 1 d . . . . .
P1 P 0.44252(5) 0.70446(3) -0.08547(11) 0.0564(3) Uani 1 1 d . . . . .
S1 S 0.36922(10) 0.73703(9) 0.45151(17) 0.1445(13) Uani 1 1 d . . . . .
C1 C 0.26256(14) 0.69427(9) 0.0894(4) 0.0439(9) Uani 1 1 d . . . . .
N1 N 0.29762(13) 0.70363(8) 0.0946(4) 0.0503(9) Uani 1 1 d . . . . .
N11 N 0.13531(14) 0.63554(9) 0.1168(4) 0.0634(12) Uani 1 1 d . . . . .
N8 N 0.14179(12) 0.66073(8) 0.0684(4) 0.0535(10) Uani 1 1 d . . . . .
N4 N 0.43122(13) 0.73878(9) 0.0792(4) 0.0548(9) Uani 1 1 d . . . . .
N6 N 0.35747(14) 0.72449(9) -0.0763(3) 0.0511(10) Uani 1 1 d . . . . .
N2 N 0.16375(13) 0.73703(8) 0.1041(3) 0.0497(9) Uani 1 1 d . . . . .
C2 C 0.17861(14) 0.71485(9) 0.0991(4) 0.0435(9) Uani 1 1 d . . . . .
N5 N 0.39449(14) 0.67978(9) 0.0647(4) 0.0538(10) Uani 1 1 d . . . . .
N12 N 0.21353(13) 0.61731(8) 0.0937(5) 0.0629(12) Uani 1 1 d . . . . .
C7 C 0.23455(19) 0.59383(11) 0.0612(6) 0.0761(19) Uani 1 1 d . . . . .
N9 N 0.23134(13) 0.64046(8) 0.0467(4) 0.0556(10) Uani 1 1 d . . . . .
C3 C 0.20405(18) 0.68785(12) -0.0645(4) 0.0538(12) Uani 1 1 d . . . . .
N7 N 0.36920(17) 0.71855(11) 0.2523(4) 0.0625(12) Uani 1 1 d . . . . .
C10 C 0.38977(19) 0.71599(11) -0.1395(4) 0.0575(12) Uani 1 1 d . . . . .
O1 O 0.47683(15) 0.69724(10) -0.1629(4) 0.0822(12) Uani 1 1 d . . . . .
C12 C 0.26445(18) 0.63111(12) -0.0159(5) 0.0646(14) Uani 1 1 d . . . . .
C14 C 0.5022(2) 0.74319(16) -0.0078(6) 0.084(2) Uani 1 1 d . . . . .
H14 H 0.520891 0.737903 -0.061410 0.101 Uiso 1 1 calc R U . . .
C16 C 0.10236(18) 0.66775(12) 0.0236(5) 0.0607(13) Uani 1 1 d . . . . .
N3 N 0.2043(2) 0.69420(13) -0.1486(4) 0.0818(15) Uani 1 1 d . . . . .
C18 C 0.4457(2) 0.75804(15) 0.1446(5) 0.0752(17) Uani 1 1 d . . . . .
H18 H 0.426649 0.763556 0.197258 0.090 Uiso 1 1 calc R U . . .
C20 C 0.07119(18) 0.64659(16) 0.0465(6) 0.083(2) Uani 1 1 d . . . . .
H20 H 0.041239 0.646020 0.025709 0.100 Uiso 1 1 calc R U . . .
C22 C 0.2664(2) 0.60199(13) -0.0086(6) 0.0788(19) Uani 1 1 d . . . . .
H22 H 0.285707 0.590225 -0.044508 0.095 Uiso 1 1 calc R U . . .
C24 C 0.2297(2) 0.71242(14) 0.3173(5) 0.0702(15) Uani 1 1 d . . . . .
H24A H 0.260854 0.712733 0.336648 0.105 Uiso 1 1 calc R U . . .
H24B H 0.212309 0.722882 0.366075 0.105 Uiso 1 1 calc R U . . .
H24C H 0.226269 0.720699 0.251004 0.105 Uiso 1 1 calc R U . . .
C26 C 0.2215(3) 0.56483(13) 0.0960(10) 0.111(3) Uani 1 1 d . . . . .
H26A H 0.229226 0.562573 0.166652 0.167 Uiso 1 1 calc R U . . .
H26B H 0.237343 0.551121 0.056050 0.167 Uiso 1 1 calc R U . . .
H26C H 0.189632 0.562295 0.087481 0.167 Uiso 1 1 calc R U . . .
C28 C 0.2923(2) 0.64930(15) -0.0837(6) 0.0775(17) Uani 1 1 d . . . . .
H28A H 0.274780 0.665161 -0.105292 0.116 Uiso 1 1 calc R U . . .
H28B H 0.301661 0.638732 -0.142340 0.116 Uiso 1 1 calc R U . . .
H28C H 0.318363 0.655699 -0.047102 0.116 Uiso 1 1 calc R U . . .
C4 C 0.36914(18) 0.72568(14) 0.3357(5) 0.0654(14) Uani 1 1 d . . . . .
C32 C 0.3176(2) 0.73168(17) -0.1166(5) 0.0773(18) Uani 1 1 d . . . . .
H32 H 0.294620 0.737499 -0.073100 0.093 Uiso 1 1 calc R U . . .
C34 C 0.3837(3) 0.7133(2) -0.2443(5) 0.100(3) Uani 1 1 d . . . . .
H34 H 0.406623 0.706562 -0.286032 0.120 Uiso 1 1 calc R U . . .
C17 C 0.0960(2) 0.69272(14) -0.0426(5) 0.0722(16) Uani 1 1 d . U . . .
H17A H 0.065116 0.693676 -0.064349 0.108 Uiso 1 1 calc R U . . .
H17B H 0.115233 0.691272 -0.101164 0.108 Uiso 1 1 calc R U . . .
H17C H 0.103417 0.709379 -0.004957 0.108 Uiso 1 1 calc R U . . .
C9 C 0.4336(3) 0.62719(15) 0.0341(7) 0.095(2) Uani 1 1 d . . . . .
H9 H 0.447051 0.609725 0.025040 0.113 Uiso 1 1 calc R U . . .
C19 C 0.3814(2) 0.65759(13) 0.1197(5) 0.0722(16) Uani 1 1 d . . . . .
H19 H 0.359203 0.660065 0.168870 0.087 Uiso 1 1 calc R U . . .
C6 C 0.46067(17) 0.73167(13) 0.0024(5) 0.0607(13) Uani 1 1 d . . . . .
C21 C 0.09246(18) 0.62714(15) 0.1042(6) 0.0779(18) Uani 1 1 d . . . . .
C11 C 0.21359(17) 0.68320(13) 0.3147(4) 0.0601(13) Uani 1 1 d . . . . .
N10 N 0.20409(12) 0.66897(10) 0.2280(4) 0.0503(9) Uani 1 1 d . . . . .
C23 C 0.4465(2) 0.64924(13) -0.0221(6) 0.0747(17) Uani 1 1 d . . . . .
H23 H 0.468665 0.647187 -0.071755 0.090 Uiso 1 1 calc R U . . .
B1 B 0.1753(2) 0.62165(14) 0.1732(7) 0.0693(18) Uani 1 1 d . . . . .
H1 H 0.166241 0.603716 0.203494 0.083 Uiso 1 1 calc R U . . .
C5 C 0.42644(17) 0.67536(11) -0.0055(4) 0.0536(11) Uani 1 1 d . . . . .
C25 C 0.2070(2) 0.66490(18) 0.3972(5) 0.0791(19) Uani 1 1 d . . . . .
H25 H 0.211341 0.669254 0.465674 0.095 Uiso 1 1 calc R U . . .
N13 N 0.19156(15) 0.64217(11) 0.2557(4) 0.0635(12) Uani 1 1 d . . . . .
C13 C 0.0755(3) 0.59953(19) 0.1456(9) 0.117(3) Uani 1 1 d . . . . .
H13A H 0.091452 0.584381 0.113603 0.176 Uiso 1 1 calc R U . . .
H13B H 0.043840 0.597772 0.131410 0.176 Uiso 1 1 calc R U . . .
H13C H 0.080267 0.598878 0.217937 0.176 Uiso 1 1 calc R U . . .
C27 C 0.3997(3) 0.63092(14) 0.1064(7) 0.093(2) Uani 1 1 d . . . . .
H27 H 0.389479 0.615852 0.145037 0.112 Uiso 1 1 calc R U . . .
C8 C 0.1934(2) 0.63998(17) 0.3601(6) 0.0796(19) Uani 1 1 d . . . . .
C29 C 0.3093(3) 0.7308(2) -0.2186(6) 0.115(4) Uani 1 1 d . . . . .
H29 H 0.281788 0.736660 -0.244857 0.137 Uiso 1 1 calc R U . . .
C15 C 0.3434(4) 0.7207(3) -0.2832(6) 0.137(4) Uani 1 1 d . . . . .
H15 H 0.338220 0.719244 -0.352906 0.164 Uiso 1 1 calc R U . . .
C31 C 0.1813(4) 0.6130(2) 0.4136(8) 0.121(3) Uani 1 1 d . . . . .
H31A H 0.173784 0.616946 0.483383 0.181 Uiso 1 1 calc R U . . .
H31B H 0.206413 0.600376 0.411132 0.181 Uiso 1 1 calc R U . . .
H31C H 0.155831 0.604610 0.380229 0.181 Uiso 1 1 calc R U . . .
C30 C 0.4881(3) 0.77032(18) 0.1379(7) 0.094(2) Uani 1 1 d . . . . .
H30 H 0.496845 0.783686 0.185670 0.113 Uiso 1 1 calc R U . . .
C33 C 0.5164(2) 0.76295(19) 0.0627(7) 0.100(3) Uani 1 1 d . . . . .
H33 H 0.544947 0.770931 0.058085 0.120 Uiso 1 1 calc R U . . .
O2 O 0.4120(5) 0.8168(3) 0.3246(12) 0.138(6) Uiso 0.55(2) 1 d D . P . .
H2 H 0.385937 0.812325 0.337190 0.207 Uiso 0.55(2) 1 d R U P . .
C35 C 0.4244(9) 0.8434(5) 0.379(2) 0.148(9) Uiso 0.55(2) 1 d D . P . .
H35A H 0.448348 0.852529 0.342104 0.222 Uiso 0.55(2) 1 d R U P . .
H35B H 0.434178 0.839299 0.446794 0.222 Uiso 0.55(2) 1 d R U P . .
H35C H 0.398668 0.855639 0.381134 0.222 Uiso 0.55(2) 1 d R U P . .

loop_
_atom_site_aniso_label
_atom_site_aniso_U_11
_atom_site_aniso_U_22
_atom_site_aniso_U_33
_atom_site_aniso_U_23
_atom_site_aniso_U_13
_atom_site_aniso_U_12
Fe2 0.0372(3) 0.0424(3) 0.0402(3) 0.0022(3) 0.0032(2) 0.0005(2)
Fe1 0.0380(3) 0.0386(3) 0.0518(4) -0.0002(3) -0.0005(3) -0.0013(2)
P1 0.0511(7) 0.0615(8) 0.0565(7) 0.0048(6) 0.0151(6) 0.0068(6)
S1 0.131(2) 0.247(4) 0.0553(12) -0.0427(17) -0.0153(12) 0.040(2)
C1 0.043(2) 0.042(2) 0.047(2) 0.000(2) 0.0032(19) 0.0001(17)
N1 0.044(2) 0.052(2) 0.056(2) -0.0023(19) 0.0033(18) -0.0056(16)
N11 0.042(2) 0.056(2) 0.092(4) 0.003(2) -0.002(2) -0.0106(18)
N8 0.0396(18) 0.047(2) 0.074(3) -0.005(2) -0.0079(19) -0.0032(15)
N4 0.051(2) 0.058(2) 0.056(2) -0.002(2) -0.002(2) -0.0062(17)
N6 0.054(2) 0.057(2) 0.043(2) 0.0048(18) 0.0016(17) 0.0055(18)
N2 0.051(2) 0.043(2) 0.054(2) -0.0040(18) -0.0043(18) 0.0044(16)
C2 0.044(2) 0.045(2) 0.041(2) 0.000(2) -0.0012(19) -0.0002(17)
N5 0.055(2) 0.048(2) 0.058(3) 0.0129(18) 0.0006(19) 0.0028(17)
N12 0.047(2) 0.040(2) 0.102(4) 0.004(2) -0.005(2) -0.0044(16)
C7 0.054(3) 0.046(3) 0.129(6) -0.007(3) -0.025(3) 0.004(2)
N9 0.044(2) 0.042(2) 0.081(3) -0.0065(19) -0.0013(19) -0.0019(16)
C3 0.060(3) 0.050(3) 0.051(3) -0.006(2) 0.001(2) 0.000(2)
N7 0.067(3) 0.075(3) 0.046(3) 0.003(2) 0.003(2) -0.001(2)
C10 0.062(3) 0.064(3) 0.046(3) 0.006(2) 0.009(2) 0.006(2)
O1 0.074(2) 0.096(3) 0.076(3) 0.007(3) 0.034(2) 0.020(2)
C12 0.053(3) 0.054(3) 0.087(4) -0.019(3) -0.005(3) 0.005(2)
C14 0.051(3) 0.104(5) 0.098(5) 0.008(4) 0.007(3) -0.014(3)
C16 0.049(3) 0.060(3) 0.073(4) -0.017(3) -0.013(2) 0.005(2)
N3 0.108(4) 0.083(4) 0.054(3) 0.001(3) -0.001(3) 0.000(3)
C18 0.070(4) 0.090(5) 0.066(4) -0.007(3) -0.008(3) -0.012(3)
C20 0.035(2) 0.101(5) 0.113(5) -0.016(4) -0.009(3) -0.007(3)
C22 0.064(3) 0.058(3) 0.114(6) -0.027(3) -0.006(3) 0.013(3)
C24 0.068(3) 0.089(4) 0.054(3) -0.014(3) -0.003(3) 0.000(3)
C26 0.079(4) 0.047(3) 0.208(11) 0.012(5) -0.031(6) -0.002(3)
C28 0.067(4) 0.082(4) 0.084(4) -0.028(3) 0.015(3) 0.002(3)
C4 0.054(3) 0.094(4) 0.049(4) 0.011(3) 0.000(2) 0.011(3)
C32 0.068(3) 0.110(5) 0.054(3) 0.013(3) -0.002(3) 0.026(4)
C34 0.096(5) 0.156(8) 0.047(4) 0.003(4) 0.017(3) 0.010(5)
C17 0.059(3) 0.077(4) 0.081(4) -0.012(3) -0.023(3) 0.008(3)
C9 0.123(6) 0.055(4) 0.105(6) 0.005(4) -0.012(5) 0.028(4)
C19 0.088(4) 0.064(3) 0.065(4) 0.020(3) 0.006(3) 0.001(3)
C6 0.047(3) 0.068(3) 0.067(3) 0.006(3) 0.005(2) 0.000(2)
C21 0.043(3) 0.086(4) 0.105(5) -0.003(4) 0.005(3) -0.017(3)
C11 0.042(2) 0.088(4) 0.050(3) 0.002(3) 0.000(2) 0.003(2)
N10 0.0386(19) 0.056(2) 0.056(2) 0.011(2) 0.0023(16) -0.0005(16)
C23 0.079(4) 0.065(4) 0.080(4) 0.001(3) 0.002(3) 0.019(3)
B1 0.051(3) 0.054(3) 0.103(5) 0.018(3) 0.000(3) -0.011(3)
C5 0.056(3) 0.052(3) 0.052(3) -0.001(2) -0.001(2) 0.008(2)
C25 0.064(3) 0.117(6) 0.057(4) 0.017(4) 0.000(3) 0.006(4)
N13 0.051(2) 0.070(3) 0.069(3) 0.021(2) 0.002(2) -0.005(2)
C13 0.068(4) 0.110(6) 0.173(10) 0.013(6) 0.006(5) -0.042(4)
C27 0.125(6) 0.063(4) 0.092(5) 0.033(4) -0.002(5) 0.007(4)
C8 0.065(3) 0.099(5) 0.075(4) 0.034(4) 0.003(3) 0.001(3)
C29 0.100(6) 0.190(10) 0.053(4) 0.013(5) -0.015(4) 0.053(6)
C15 0.113(7) 0.252(14) 0.045(4) 0.023(6) -0.002(4) 0.043(8)
C31 0.119(7) 0.134(8) 0.109(7) 0.060(6) -0.002(5) -0.017(6)
C30 0.082(5) 0.101(5) 0.099(5) -0.016(4) -0.021(4) -0.032(4)
C33 0.059(3) 0.126(6) 0.115(7) 0.007(5) 0.001(4) -0.033(4)

loop_
_atom_type_symbol
_atom_type_description
_atom_type_scat_dispersion_real
_atom_type_scat_dispersion_imag
_atom_type_scat_source
C C 0.0033 0.0016 'International Tables Vol C Tables 4.2.6.8 and 6.1.1.4'
H H 0.0000 0.0000 'International Tables Vol C Tables 4.2.6.8 and 6.1.1.4'
B B 0.0013 0.0007 'International Tables Vol C Tables 4.2.6.8 and 6.1.1.4'
Fe Fe 0.3463 0.8444 'International Tables Vol C Tables 4.2.6.8 and 6.1.1.4'
N N 0.0061 0.0033 'International Tables Vol C Tables 4.2.6.8 and 6.1.1.4'
O O 0.0106 0.0060 'International Tables Vol C Tables 4.2.6.8 and 6.1.1.4'
P P 0.1023 0.0942 'International Tables Vol C Tables 4.2.6.8 and 6.1.1.4'
S S 0.1246 0.1234 'International Tables Vol C Tables 4.2.6.8 and 6.1.1.4'

loop_
_geom_angle_atom_site_label_1
_geom_angle_atom_site_label_2
_geom_angle_atom_site_label_3
_geom_angle
_geom_angle_site_symmetry_1
_geom_angle_site_symmetry_3
_geom_angle_publ_flag
N1 Fe2 N4 173.67(18) . . ?
N1 Fe2 N6 87.74(17) . . ?
N1 Fe2 N2 92.67(15) . 14_565 ?
N1 Fe2 N5 91.34(15) . . ?
N4 Fe2 N6 86.63(16) . . ?
N4 Fe2 N5 85.25(16) . . ?
N2 Fe2 N4 90.05(15) 14_565 . ?
N2 Fe2 N6 88.58(16) 14_565 . ?
N2 Fe2 N5 171.70(16) 14_565 . ?
N5 Fe2 N6 84.33(16) . . ?
N7 Fe2 N1 93.78(19) . . ?
N7 Fe2 N4 91.78(18) . . ?
N7 Fe2 N6 177.9(2) . . ?
N7 Fe2 N2 92.86(19) . 14_565 ?
N7 Fe2 N5 94.11(19) . . ?
C1 Fe1 N8 179.7(2) . . ?
C1 Fe1 C2 88.32(18) . . ?
C1 Fe1 N9 90.30(17) . . ?
C1 Fe1 C3 88.1(2) . . ?
C1 Fe1 N10 90.62(18) . . ?
C2 Fe1 N8 91.55(17) . . ?
C2 Fe1 N9 175.5(2) . . ?
C2 Fe1 C3 85.0(2) . . ?
C2 Fe1 N10 93.51(19) . . ?
N9 Fe1 N8 89.85(16) . . ?
C3 Fe1 N8 92.2(2) . . ?
C3 Fe1 N9 90.7(2) . . ?
C3 Fe1 N10 178.0(2) . . ?
N10 Fe1 N8 89.12(18) . . ?
N10 Fe1 N9 90.8(2) . . ?
C10 P1 C6 106.8(3) . . ?
O1 P1 C10 113.5(3) . . ?
O1 P1 C6 113.4(3) . . ?
O1 P1 C5 113.7(3) . . ?
C5 P1 C10 103.5(2) . . ?
C5 P1 C6 105.0(3) . . ?
N1 C1 Fe1 178.9(4) . . ?
C1 N1 Fe2 176.8(4) . . ?
N8 N11 B1 119.2(4) . . ?
C21 N11 N8 109.7(5) . . ?
C21 N11 B1 131.1(5) . . ?
N11 N8 Fe1 116.9(3) . . ?
C16 N8 Fe1 135.9(4) . . ?
C16 N8 N11 107.2(4) . . ?
C18 N4 Fe2 119.4(4) . . ?
C18 N4 C6 115.9(5) . . ?
C6 N4 Fe2 124.6(4) . . ?
C10 N6 Fe2 123.8(4) . . ?
C10 N6 C32 117.9(5) . . ?
C32 N6 Fe2 117.6(4) . . ?
C2 N2 Fe2 173.6(4) . 14_565 ?
N2 C2 Fe1 175.3(4) . . ?
C19 N5 Fe2 118.9(4) . . ?
C19 N5 C5 116.8(5) . . ?
C5 N5 Fe2 124.3(3) . . ?
C7 N12 N9 110.3(5) . . ?
C7 N12 B1 131.2(5) . . ?
N9 N12 B1 118.4(4) . . ?
N12 C7 C22 107.1(5) . . ?
N12 C7 C26 123.1(7) . . ?
C22 C7 C26 129.7(7) . . ?
N12 N9 Fe1 117.6(3) . . ?
C12 N9 Fe1 135.6(4) . . ?
C12 N9 N12 106.7(4) . . ?
N3 C3 Fe1 178.8(6) . . ?
C4 N7 Fe2 157.9(5) . . ?
N6 C10 P1 118.3(4) . . ?
N6 C10 C34 123.3(6) . . ?
C34 C10 P1 118.1(5) . . ?
N9 C12 C22 108.4(6) . . ?
N9 C12 C28 124.9(5) . . ?
C22 C12 C28 126.7(6) . . ?
C6 C14 H14 120.4 . . ?
C6 C14 C33 119.1(7) . . ?
C33 C14 H14 120.4 . . ?
N8 C16 C20 107.5(5) . . ?
N8 C16 C17 124.3(5) . . ?
C20 C16 C17 128.2(5) . . ?
N4 C18 H18 118.6 . . ?
N4 C18 C30 122.9(7) . . ?
C30 C18 H18 118.6 . . ?
C16 C20 H20 126.1 . . ?
C21 C20 C16 107.8(5) . . ?
C21 C20 H20 126.1 . . ?
C7 C22 C12 107.5(5) . . ?
C7 C22 H22 126.3 . . ?
C12 C22 H22 126.3 . . ?
H24A C24 H24B 109.5 . . ?
H24A C24 H24C 109.5 . . ?
H24B C24 H24C 109.5 . . ?
C11 C24 H24A 109.5 . . ?
C11 C24 H24B 109.5 . . ?
C11 C24 H24C 109.5 . . ?
C7 C26 H26A 109.5 . . ?
C7 C26 H26B 109.5 . . ?
C7 C26 H26C 109.5 . . ?
H26A C26 H26B 109.5 . . ?
H26A C26 H26C 109.5 . . ?
H26B C26 H26C 109.5 . . ?
C12 C28 H28A 109.5 . . ?
C12 C28 H28B 109.5 . . ?
C12 C28 H28C 109.5 . . ?
H28A C28 H28B 109.5 . . ?
H28A C28 H28C 109.5 . . ?
H28B C28 H28C 109.5 . . ?
N7 C4 S1 177.6(6) . . ?
N6 C32 H32 118.7 . . ?
N6 C32 C29 122.5(7) . . ?
C29 C32 H32 118.7 . . ?
C10 C34 H34 121.2 . . ?
C15 C34 C10 117.6(7) . . ?
C15 C34 H34 121.2 . . ?
C16 C17 H17A 109.5 . . ?
C16 C17 H17B 109.5 . . ?
C16 C17 H17C 109.5 . . ?
H17A C17 H17B 109.5 . . ?
H17A C17 H17C 109.5 . . ?
H17B C17 H17C 109.5 . . ?
C23 C9 H9 120.7 . . ?
C23 C9 C27 118.7(6) . . ?
C27 C9 H9 120.7 . . ?
N5 C19 H19 118.6 . . ?
N5 C19 C27 122.8(6) . . ?
C27 C19 H19 118.6 . . ?
N4 C6 P1 116.8(4) . . ?
C14 C6 P1 119.8(5) . . ?
C14 C6 N4 123.4(6) . . ?
N11 C21 C20 107.8(6) . . ?
N11 C21 C13 122.1(6) . . ?
C20 C21 C13 129.9(6) . . ?
N10 C11 C24 124.1(5) . . ?
N10 C11 C25 107.9(6) . . ?
C25 C11 C24 127.9(6) . . ?
C11 N10 Fe1 135.7(4) . . ?
C11 N10 N13 107.4(5) . . ?
N13 N10 Fe1 116.9(4) . . ?
C9 C23 H23 120.3 . . ?
C9 C23 C5 119.5(7) . . ?
C5 C23 H23 120.3 . . ?
N11 B1 N12 107.2(6) . . ?
N11 B1 H1 110.9 . . ?
N12 B1 H1 110.9 . . ?
N13 B1 N11 107.8(5) . . ?
N13 B1 N12 109.2(4) . . ?
N13 B1 H1 110.9 . . ?
N5 C5 P1 117.8(4) . . ?
N5 C5 C23 123.3(5) . . ?
C23 C5 P1 118.8(5) . . ?
C11 C25 H25 125.9 . . ?
C8 C25 C11 108.2(6) . . ?
C8 C25 H25 125.9 . . ?
N10 N13 B1 119.2(5) . . ?
C8 N13 N10 108.8(6) . . ?
C8 N13 B1 131.8(6) . . ?
C21 C13 H13A 109.5 . . ?
C21 C13 H13B 109.5 . . ?
C21 C13 H13C 109.5 . . ?
H13A C13 H13B 109.5 . . ?
H13A C13 H13C 109.5 . . ?
H13B C13 H13C 109.5 . . ?
C9 C27 H27 120.6 . . ?
C19 C27 C9 118.9(6) . . ?
C19 C27 H27 120.6 . . ?
C25 C8 N13 107.8(6) . . ?
C25 C8 C31 131.0(8) . . ?
N13 C8 C31 121.2(8) . . ?
C32 C29 H29 120.8 . . ?
C32 C29 C15 118.3(7) . . ?
C15 C29 H29 120.8 . . ?
C34 C15 C29 120.1(7) . . ?
C34 C15 H15 119.9 . . ?
C29 C15 H15 119.9 . . ?
C8 C31 H31A 109.5 . . ?
C8 C31 H31B 109.5 . . ?
C8 C31 H31C 109.5 . . ?
H31A C31 H31B 109.5 . . ?
H31A C31 H31C 109.5 . . ?
H31B C31 H31C 109.5 . . ?
C18 C30 H30 119.9 . . ?
C33 C30 C18 120.2(7) . . ?
C33 C30 H30 119.9 . . ?
C14 C33 H33 120.8 . . ?
C30 C33 C14 118.5(6) . . ?
C30 C33 H33 120.8 . . ?
C35 O2 H2 111.0 . . ?
O2 C35 H35A 109.1 . . ?
O2 C35 H35B 109.9 . . ?
O2 C35 H35C 109.5 . . ?
H35A C35 H35B 109.5 . . ?
H35A C35 H35C 109.5 . . ?
H35B C35 H35C 109.5 . . ?

loop_
_geom_bond_atom_site_label_1
_geom_bond_atom_site_label_2
_geom_bond_distance
_geom_bond_site_symmetry_2
_geom_bond_publ_flag
Fe2 N1 2.104(4) . ?
Fe2 N4 2.211(4) . ?
Fe2 N6 2.259(5) . ?
Fe2 N2 2.117(4) 14_565 ?
Fe2 N5 2.249(4) . ?
Fe2 N7 2.071(5) . ?
Fe1 C1 1.917(4) . ?
Fe1 N8 2.016(4) . ?
Fe1 C2 1.930(4) . ?
Fe1 N9 2.008(4) . ?
Fe1 C3 1.937(6) . ?
Fe1 N10 2.001(5) . ?
P1 C10 1.803(6) . ?
P1 O1 1.478(4) . ?
P1 C6 1.816(6) . ?
P1 C5 1.802(5) . ?
S1 C4 1.612(7) . ?
C1 N1 1.134(6) . ?
N11 N8 1.371(7) . ?
N11 C21 1.343(7) . ?
N11 B1 1.547(9) . ?
N8 C16 1.352(7) . ?
N4 C18 1.328(8) . ?
N4 C6 1.376(7) . ?
N6 C10 1.330(7) . ?
N6 C32 1.341(8) . ?
N2 C2 1.147(6) . ?
N5 C19 1.337(7) . ?
N5 C5 1.338(7) . ?
N12 C7 1.349(7) . ?
N12 N9 1.369(6) . ?
N12 B1 1.554(9) . ?
C7 C22 1.372(11) . ?
C7 C26 1.506(9) . ?
N9 C12 1.355(7) . ?
C3 N3 1.143(8) . ?
N7 C4 1.145(8) . ?
C10 C34 1.392(10) . ?
C12 C22 1.392(9) . ?
C12 C28 1.491(10) . ?
C14 H14 0.9300 . ?
C14 C6 1.355(8) . ?
C14 C33 1.385(12) . ?
C16 C20 1.400(9) . ?
C16 C17 1.484(9) . ?
C18 H18 0.9300 . ?
C18 C30 1.390(10) . ?
C20 H20 0.9300 . ?
C20 C21 1.353(10) . ?
C22 H22 0.9300 . ?
C24 H24A 0.9600 . ?
C24 H24B 0.9600 . ?
C24 H24C 0.9600 . ?
C24 C11 1.472(9) . ?
C26 H26A 0.9600 . ?
C26 H26B 0.9600 . ?
C26 H26C 0.9600 . ?
C28 H28A 0.9600 . ?
C28 H28B 0.9600 . ?
C28 H28C 0.9600 . ?
C32 H32 0.9300 . ?
C32 C29 1.360(10) . ?
C34 H34 0.9300 . ?
C34 C15 1.346(13) . ?
C17 H17A 0.9600 . ?
C17 H17B 0.9600 . ?
C17 H17C 0.9600 . ?
C9 H9 0.9300 . ?
C9 C23 1.339(11) . ?
C9 C27 1.393(12) . ?
C19 H19 0.9300 . ?
C19 C27 1.393(10) . ?
C21 C13 1.509(10) . ?
C11 N10 1.353(8) . ?
C11 C25 1.403(9) . ?
N10 N13 1.379(7) . ?
C23 H23 0.9300 . ?
C23 C5 1.397(8) . ?
B1 H1 0.9800 . ?
B1 N13 1.535(10) . ?
C25 H25 0.9300 . ?
C25 C8 1.345(11) . ?
N13 C8 1.374(9) . ?
C13 H13A 0.9600 . ?
C13 H13B 0.9600 . ?
C13 H13C 0.9600 . ?
C27 H27 0.9300 . ?
C8 C31 1.506(11) . ?
C29 H29 0.9300 . ?
C29 C15 1.404(13) . ?
C15 H15 0.9300 . ?
C31 H31A 0.9600 . ?
C31 H31B 0.9600 . ?
C31 H31C 0.9600 . ?
C30 H30 0.9300 . ?
C30 C33 1.342(12) . ?
C33 H33 0.9300 . ?
O2 H2 0.8201 . ?
O2 C35 1.498(19) . ?
C35 H35A 0.9600 . ?
C35 H35B 0.9600 . ?
C35 H35C 0.9599 . ?

loop_
_geom_torsion_atom_site_label_1
_geom_torsion_atom_site_label_2
_geom_torsion_atom_site_label_3
_geom_torsion_atom_site_label_4
_geom_torsion
_geom_torsion_site_symmetry_1
_geom_torsion_site_symmetry_2
_geom_torsion_site_symmetry_3
_geom_torsion_site_symmetry_4
_geom_torsion_publ_flag
Fe2 N4 C18 C30 -178.3(6) . . . . ?
Fe2 N4 C6 P1 -4.7(6) . . . . ?
Fe2 N4 C6 C14 177.7(5) . . . . ?
Fe2 N6 C10 P1 -5.7(6) . . . . ?
Fe2 N6 C10 C34 168.6(6) . . . . ?
Fe2 N6 C32 C29 -172.0(8) . . . . ?
Fe2 N5 C19 C27 -179.5(6) . . . . ?
Fe2 N5 C5 P1 -3.5(6) . . . . ?
Fe2 N5 C5 C23 178.8(5) . . . . ?
Fe1 N8 C16 C20 -179.3(5) . . . . ?
Fe1 N8 C16 C17 4.1(9) . . . . ?
Fe1 N9 C12 C22 -176.5(5) . . . . ?
Fe1 N9 C12 C28 1.1(9) . . . . ?
Fe1 N10 N13 B1 -4.0(6) . . . . ?
Fe1 N10 N13 C8 -179.5(4) . . . . ?
P1 C10 C34 C15 177.0(9) . . . . ?
N11 N8 C16 C20 0.9(7) . . . . ?
N11 N8 C16 C17 -175.7(5) . . . . ?
N11 B1 N13 N10 -56.0(6) . . . . ?
N11 B1 N13 C8 118.3(7) . . . . ?
N8 N11 C21 C20 0.9(8) . . . . ?
N8 N11 C21 C13 177.7(7) . . . . ?
N8 N11 B1 N12 -58.1(7) . . . . ?
N8 N11 B1 N13 59.3(7) . . . . ?
N8 C16 C20 C21 -0.3(8) . . . . ?
N4 C18 C30 C33 0.3(13) . . . . ?
N6 C10 C34 C15 2.6(14) . . . . ?
N6 C32 C29 C15 2.9(17) . . . . ?
N5 C19 C27 C9 1.2(12) . . . . ?
N12 C7 C22 C12 1.0(7) . . . . ?
N12 N9 C12 C22 1.1(6) . . . . ?
N12 N9 C12 C28 178.7(6) . . . . ?
N12 B1 N13 N10 60.1(6) . . . . ?
N12 B1 N13 C8 -125.6(7) . . . . ?
C7 N12 N9 Fe1 177.7(4) . . . . ?
C7 N12 N9 C12 -0.4(6) . . . . ?
C7 N12 B1 N11 -120.4(7) . . . . ?
C7 N12 B1 N13 123.1(6) . . . . ?
N9 N12 C7 C22 -0.4(7) . . . . ?
N9 N12 C7 C26 -177.8(7) . . . . ?
N9 N12 B1 N11 61.2(6) . . . . ?
N9 N12 B1 N13 -55.3(7) . . . . ?
N9 C12 C22 C7 -1.3(7) . . . . ?
C10 P1 C6 N4 56.7(5) . . . . ?
C10 P1 C6 C14 -125.6(5) . . . . ?
C10 P1 C5 N5 -54.4(5) . . . . ?
C10 P1 C5 C23 123.4(5) . . . . ?
C10 N6 C32 C29 -0.5(12) . . . . ?
C10 C34 C15 C29 -0.1(18) . . . . ?
O1 P1 C10 N6 -176.3(4) . . . . ?
O1 P1 C10 C34 9.0(7) . . . . ?
O1 P1 C6 N4 -177.5(4) . . . . ?
O1 P1 C6 C14 0.2(6) . . . . ?
O1 P1 C5 N5 -178.0(4) . . . . ?
O1 P1 C5 C23 -0.3(6) . . . . ?
C16 C20 C21 N11 -0.4(9) . . . . ?
C16 C20 C21 C13 -176.8(8) . . . . ?
C18 N4 C6 P1 177.8(5) . . . . ?
C18 N4 C6 C14 0.2(9) . . . . ?
C18 C30 C33 C14 0.6(13) . . . . ?
C24 C11 N10 Fe1 -2.7(8) . . . . ?
C24 C11 N10 N13 178.0(5) . . . . ?
C24 C11 C25 C8 -178.0(6) . . . . ?
C26 C7 C22 C12 178.2(8) . . . . ?
C28 C12 C22 C7 -178.9(6) . . . . ?
C32 N6 C10 P1 -176.7(5) . . . . ?
C32 N6 C10 C34 -2.3(9) . . . . ?
C32 C29 C15 C34 -2.5(19) . . . . ?
C17 C16 C20 C21 176.1(7) . . . . ?
C9 C23 C5 P1 -177.4(6) . . . . ?
C9 C23 C5 N5 0.2(10) . . . . ?
C19 N5 C5 P1 176.7(4) . . . . ?
C19 N5 C5 C23 -0.9(8) . . . . ?
C6 P1 C10 N6 -50.6(5) . . . . ?
C6 P1 C10 C34 134.8(6) . . . . ?
C6 P1 C5 N5 57.5(5) . . . . ?
C6 P1 C5 C23 -124.8(5) . . . . ?
C6 N4 C18 C30 -0.7(10) . . . . ?
C6 C14 C33 C30 -1.1(12) . . . . ?
C21 N11 N8 Fe1 179.0(4) . . . . ?
C21 N11 N8 C16 -1.1(7) . . . . ?
C21 N11 B1 N12 121.3(7) . . . . ?
C21 N11 B1 N13 -121.3(7) . . . . ?
C11 N10 N13 B1 175.5(5) . . . . ?
C11 N10 N13 C8 -0.1(6) . . . . ?
C11 C25 C8 N13 0.3(7) . . . . ?
C11 C25 C8 C31 -179.4(8) . . . . ?
N10 C11 C25 C8 -0.4(7) . . . . ?
N10 N13 C8 C25 -0.2(7) . . . . ?
N10 N13 C8 C31 179.6(6) . . . . ?
C23 C9 C27 C19 -1.9(13) . . . . ?
B1 N11 N8 Fe1 -1.4(7) . . . . ?
B1 N11 N8 C16 178.4(5) . . . . ?
B1 N11 C21 C20 -178.6(7) . . . . ?
B1 N11 C21 C13 -1.8(12) . . . . ?
B1 N12 C7 C22 -178.9(6) . . . . ?
B1 N12 C7 C26 3.7(11) . . . . ?
B1 N12 N9 Fe1 -3.6(6) . . . . ?
B1 N12 N9 C12 178.3(5) . . . . ?
B1 N13 C8 C25 -174.9(6) . . . . ?
B1 N13 C8 C31 4.8(11) . . . . ?
C5 P1 C10 N6 59.9(5) . . . . ?
C5 P1 C10 C34 -114.7(6) . . . . ?
C5 P1 C6 N4 -52.8(5) . . . . ?
C5 P1 C6 C14 125.0(6) . . . . ?
C5 N5 C19 C27 0.2(10) . . . . ?
C25 C11 N10 Fe1 179.6(4) . . . . ?
C25 C11 N10 N13 0.3(5) . . . . ?
C27 C9 C23 C5 1.3(12) . . . . ?
C33 C14 C6 P1 -176.9(6) . . . . ?
C33 C14 C6 N4 0.7(11) . . . . ?

loop_
_twin_individual_id
_twin_individual_mass_fraction_refined
1 0.97568
2 0.02432
